data_1526283
loop_
_publ_author_name
'Hawthorne, F.C.'
'Oberti, R.'
'Roelofsen, J.N.'
'Ottolini, L.'
'Cannillo, E.'
'Martin, R.F.'

_publ_section_title
;
 Li-bearing arfvedsonitic amphiboles from the Strange Lake peralkaline
 granite, Quebec
;
_journal_name_full 'Canadian Mineralogist'
_journal_page_first 1161
_journal_page_last 1170
_journal_volume 39
_journal_year 2001
_chemical_formula_sum 'Al0.16 Ca0.04 F1.19 Fe4.487 H0.65 K0.27 Li0.34 Mn0.07 Na2.69 O22.81 Si7.84 Ti0.08 Zn0.022'
_chemical_name_systematic
;
(Fe4.487 Zn0.022 Ti0.08 Li0.34 Mn0.07) (Ca0.04 Na1.96) (Na0.73 K0.27) (Al0.16 
Si7.84) O22 (O0.16 (O H)0.65 F1.19)
;
_space_group_IT_number 12
_symmetry_space_group_name_Hall '-C 2y'
_symmetry_space_group_name_H-M 'C 1 2/m 1'
_cell_angle_alpha 90
_cell_angle_beta 103.68
_cell_angle_gamma 90
_cell_formula_units_Z 2
_cell_length_a 9.861
_cell_length_b 18.033
_cell_length_c 5.318
_cell_volume 918.838
_citation_journal_id_ASTM CAMIA6
_cod_data_source_file Hawthorne_CAMIA6_2001_925.cif
_cod_data_source_block H0.65Al0.16Ca0.04F1.19Fe4.487K0.27Li0.34Mn0.07Na2.69O22.81Si7.84Ti0.08Zn0.022
_cod_original_cell_volume 918.8381
_cod_original_formula_sum
;
H0.65 Al0.16 Ca0.04 F1.19 Fe4.487 K0.27 Li0.34 Mn0.07 Na2.69 O22.81 Si7.84 
Ti0.08 Zn0.022
;
_cod_database_code 1526283

loop_
_symmetry_equiv_pos_as_xyz
x,y,z
-x,y,-z
-x,-y,-z
x,-y,z
x+1/2,y+1/2,z
-x+1/2,y+1/2,-z
-x+1/2,-y+1/2,-z
x+1/2,-y+1/2,z

loop_
_atom_site_label
_atom_site_type_symbol
_atom_site_fract_x
_atom_site_fract_y
_atom_site_fract_z
_atom_site_occupancy
_atom_site_U_iso_or_equiv
O2 O-2 0.12042 0.17151 0.73441 1 0.0
Fe1 Fe+2 0 0.09075 0.5 0.953 0.0
Ti1 Ti+4 0 0.09075 0.5 0.04 0.0
Ca1 Ca+2 0 0.27686 0.5 0.02 0.0
O3 O-2 0.11193 0 0.70589 0.405 0.0
Si2 Si+4 0.28915 0.17043 0.79913 1 0.0
O4 O-2 0.36462 0.24834 0.79919 1 0.0
Mn1 Mn+2 0 0 0 0.07 0.0
F1 F-1 0.11193 0 0.70589 0.595 0.0
Fe2 Fe+2 0 0.18273 0 0.308 0.0
K2 K+1 0.0517 0.5 0.10869 0.09 0.0
O5 O-2 0.34847 0.12689 0.07831 1 0.0
Zn3 Zn+2 0 0 0 0.004 0.0
Zn1 Zn+2 0 0.09075 0.5 0.007 0.0
Si1 Si+4 0.27883 0.08563 0.28957 0.96 0.0
O6 O-2 0.34103 0.11961 0.57735 1 0.0
O1 O-2 0.11158 0.09043 0.20821 1 0.0
Na2 Na+1 0 0.5 0 0.243 0.0
Li1 Li+1 0 0 0 0.34 0.0
K1 K+1 0 0.5 0 0.09 0.0
Zn2 Zn+2 0 0.18273 0 0.002 0.0
Fe3 Fe+3 0 0.18273 0 0.69 0.0
Na3 Na+1 0.0517 0.5 0.10869 0.243 0.0
Na1 Na+1 0 0.27686 0.5 0.98 0.0
Fe4 Fe+2 0 0 0 0.586 0.0
O7 O-2 0.33385 0 0.29707 1 0.0
Al1 Al+3 0.27883 0.08563 0.28957 0.04 0.0
